data_4311985
loop_
_publ_author_name
'Md. Alamgir Hossain'
'Simone Lucarini'
'Douglas Powell'
'Kristin Bowman-James'

_publ_contact_author
; 
   Prof. Kristin Bowman-James 
   Department of Chemistry 
   University of Kansas 
   Rm 2010 Malott Hall
   1251 Wescoe Hall Dr. 
   Lawrence, KS  66045-7582  USA 
;
_publ_contact_author_email kbowman-james@ku.edu
_publ_contact_author_fax 1(785)8645396
_publ_contact_author_phone 1(785)864
_publ_section_title
;
 Ditopic Double Pincer Palladacycle Catalyst for C-C Coupling
;
_journal_name_full 'Inorganic Chemistry'
_journal_page_first 7275
_journal_page_last 7277
_journal_paper_doi 10.1021/ic0489645
_journal_volume 43
_journal_year 2004
_chemical_formula_moiety 'C26 H32 Cl2 N6 Pd2 S4, (C2 H6 O S)2'
_chemical_formula_sum 'C30 H44 Cl2 N6 O2 Pd2 S6'
_chemical_formula_weight 996.77
_chemical_name_systematic
; 
 ? 
;
_space_group_IT_number 13
_symmetry_cell_setting monoclinic
_symmetry_space_group_name_Hall '-P 2yc'
_symmetry_space_group_name_H-M 'P 1 2/c 1'
_atom_sites_solution_hydrogens geom
_atom_sites_solution_primary direct
_atom_sites_solution_secondary difmap
_audit_creation_method SHELXL-97
_cell_angle_alpha 90.00
_cell_angle_beta 93.289(2)
_cell_angle_gamma 90.00
_cell_formula_units_Z 2
_cell_length_a 11.3723(12)
_cell_length_b 8.4284(9)
_cell_length_c 19.977(2)
_cell_measurement_reflns_used 5945
_cell_measurement_temperature 100(2)
_cell_measurement_theta_max 26.00
_cell_measurement_theta_min 2.42
_cell_volume 1911.6(3)
_computing_cell_refinement 'Bruker SMART'
_computing_data_collection 'Bruker SMART'
_computing_data_reduction 'Bruker SAINT'
_computing_molecular_graphics 'Bruker SHELXTL'
_computing_publication_material 'Bruker SHELXTL'
_computing_structure_refinement 'SHELXL-97 (Sheldrick, 1997)'
_computing_structure_solution 'SHELXS-97 (Sheldrick, 1990)'
_diffrn_ambient_temperature 100(2)
_diffrn_measured_fraction_theta_full 0.996
_diffrn_measured_fraction_theta_max 0.996
_diffrn_measurement_device_type 'CCD area detector'
_diffrn_measurement_method '\w scan frames'
_diffrn_radiation_monochromator graphite
_diffrn_radiation_source 'fine-focus sealed tube'
_diffrn_radiation_type MoK\a
_diffrn_radiation_wavelength 0.71073
_diffrn_reflns_av_R_equivalents 0.0249
_diffrn_reflns_av_sigmaI/netI 0.0283
_diffrn_reflns_limit_h_max 13
_diffrn_reflns_limit_h_min -14
_diffrn_reflns_limit_k_max 10
_diffrn_reflns_limit_k_min -9
_diffrn_reflns_limit_l_max 23
_diffrn_reflns_limit_l_min -24
_diffrn_reflns_number 11420
_diffrn_reflns_theta_full 26.00
_diffrn_reflns_theta_max 26.00
_diffrn_reflns_theta_min 2.04
_diffrn_standards_decay_% 0.02
_diffrn_standards_number 134
_exptl_absorpt_coefficient_mu 1.446
_exptl_absorpt_correction_T_max 0.9312
_exptl_absorpt_correction_T_min 0.7138
_exptl_absorpt_correction_type multi-scan
_exptl_absorpt_process_details 'SADABS, 2000'
_exptl_crystal_colour yellow
_exptl_crystal_density_diffrn 1.732
_exptl_crystal_density_method 'not measured'
_exptl_crystal_description prism
_exptl_crystal_F_000 1008
_exptl_crystal_size_max 0.25
_exptl_crystal_size_mid 0.11
_exptl_crystal_size_min 0.05
_refine_diff_density_max 1.548
_refine_diff_density_min -0.376
_refine_diff_density_rms 0.124
_refine_ls_extinction_method none
_refine_ls_goodness_of_fit_ref 1.040
_refine_ls_hydrogen_treatment mixed
_refine_ls_matrix_type full
_refine_ls_number_parameters 217
_refine_ls_number_reflns 3750
_refine_ls_number_restraints 0
_refine_ls_restrained_S_all 1.040
_refine_ls_R_factor_all 0.0378
_refine_ls_R_factor_gt 0.0345
_refine_ls_shift/su_max 0.001
_refine_ls_shift/su_mean 0.000
_refine_ls_structure_factor_coef Fsqd
_refine_ls_weighting_details 'calc w=1/[\s^2^(Fo^2^)+(0.0800P)^2^+0.0000P] where P=(Fo^2^+2Fc^2^)/3'
_refine_ls_weighting_scheme calc
_refine_ls_wR_factor_gt 0.1013
_refine_ls_wR_factor_ref 0.1040
_reflns_number_gt 3442
_reflns_number_total 3750
_reflns_threshold_expression >2sigma(I)
_cod_data_source_file ic0489645si20040730_023718.cif
_cod_data_source_block compound_Pd2LCl2.2(DMSO)_
_cod_depositor_comments
;
The following automatic conversions were performed:
'_symmetry_cell_setting' value 'Monoclinic' changed to 'monoclinic'
according to '/home/saulius/struct/CIF-dictionaries/cif_core.dic'
dictionary named 'cif_core.dic' version 2.4.1 from 2010-06-29.

Automatic conversion script
Id: cif_fix_enum 1527 2010-12-29 10:47:43Z saulius 
;
_cod_database_code 4311985

loop_
_symmetry_equiv_pos_as_xyz
'x, y, z'
'-x, y, -z+1/2'
'-x, -y, -z'
'x, -y, z-1/2'

loop_
_atom_site_label
_atom_site_type_symbol
_atom_site_fract_x
_atom_site_fract_y
_atom_site_fract_z
_atom_site_U_iso_or_equiv
_atom_site_adp_type
_atom_site_occupancy
_atom_site_symmetry_multiplicity
_atom_site_calc_flag
_atom_site_refinement_flags
_atom_site_disorder_assembly
_atom_site_disorder_group
Pd1 Pd 0.333225(19) 0.23221(3) 0.577709(11) 0.01364(11) Uani 1 1 d . . .
Cl1 Cl 0.22267(7) -0.01015(9) 0.57014(4) 0.02071(19) Uani 1 1 d . . .
S1 S 0.19603(6) 0.36328(9) 0.50970(4) 0.01560(18) Uani 1 1 d . . .
S2 S 0.49022(7) 0.13661(9) 0.64385(4) 0.01858(19) Uani 1 1 d . . .
N1 N 0.1550(2) 0.8876(3) 0.37021(13) 0.0174(5) Uani 1 1 d . . .
C2 C 0.0646(3) 0.8117(4) 0.40832(16) 0.0197(7) Uani 1 1 d . . .
H2A H -0.0100 0.8049 0.3804 0.024 Uiso 1 1 calc R . .
H2B H 0.0501 0.8760 0.4485 0.024 Uiso 1 1 calc R . .
C3 C 0.1046(3) 0.6463(4) 0.42949(15) 0.0181(6) Uani 1 1 d . . .
H3A H 0.0436 0.5945 0.4554 0.022 Uiso 1 1 calc R . .
H3B H 0.1173 0.5807 0.3894 0.022 Uiso 1 1 calc R . .
N4 N 0.2144(2) 0.6600(3) 0.47077(12) 0.0163(5) Uani 1 1 d . . .
H4A H 0.2508 0.7522 0.4715 0.020 Uiso 1 1 calc R . .
C5 C 0.2627(3) 0.5443(4) 0.50689(14) 0.0148(6) Uani 1 1 d . . .
C6 C 0.3747(3) 0.5671(4) 0.54562(14) 0.0141(6) Uani 1 1 d . . .
C7 C 0.4179(3) 0.4341(3) 0.58228(14) 0.0136(6) Uani 1 1 d . . .
C8 C 0.4380(3) 0.7097(4) 0.54618(16) 0.0159(6) Uani 1 1 d . . .
H8A H 0.4077 0.7979 0.5211 0.019 Uiso 1 1 calc R . .
C9 C 0.5436(3) 0.7226(4) 0.58276(16) 0.0169(7) Uani 1 1 d . . .
H9A H 0.5858 0.8199 0.5832 0.020 Uiso 1 1 calc R . .
C10 C 0.5890(3) 0.5931(4) 0.61917(14) 0.0157(6) Uani 1 1 d . . .
H10A H 0.6627 0.6015 0.6438 0.019 Uiso 1 1 calc R . .
C11 C 0.5258(2) 0.4507(4) 0.61947(14) 0.0135(6) Uani 1 1 d . . .
C12 C 0.5701(3) 0.3072(4) 0.65517(15) 0.0161(6) Uani 1 1 d . . .
N13 N 0.6671(2) 0.3143(3) 0.69380(12) 0.0157(5) Uani 1 1 d . . .
H13A H 0.6987 0.4087 0.7003 0.019 Uiso 1 1 calc R . .
C14 C 0.7284(3) 0.1798(4) 0.72728(15) 0.0197(7) Uani 1 1 d . . .
H14A H 0.6826 0.0812 0.7188 0.024 Uiso 1 1 calc R . .
H14B H 0.7355 0.1982 0.7763 0.024 Uiso 1 1 calc R . .
C15 C 0.8503(3) 0.1617(4) 0.70062(15) 0.0174(6) Uani 1 1 d . . .
H15A H 0.8927 0.2641 0.7053 0.021 Uiso 1 1 calc R . .
H15B H 0.8954 0.0819 0.7279 0.021 Uiso 1 1 calc R . .
C16 C 0.1540(3) 1.0592(4) 0.37732(17) 0.0277(8) Uani 1 1 d . . .
H16A H 0.1636 1.0871 0.4249 0.042 Uiso 1 1 d R . .
H16B H 0.0790 1.1012 0.3584 0.042 Uiso 1 1 d R . .
H16C H 0.2189 1.1049 0.3534 0.042 Uiso 1 1 d R . .
S1S S 0.16855(7) 0.29568(9) 0.22944(4) 0.01565(18) Uani 1 1 d . . .
O1S O 0.17087(19) 0.4292(3) 0.27979(11) 0.0204(5) Uani 1 1 d . . .
C2S C 0.3182(3) 0.2619(4) 0.20960(18) 0.0238(8) Uani 1 1 d . . .
H2SA H 0.3629 0.2204 0.2492 0.036 Uiso 1 1 d R . .
H2SB H 0.3533 0.3620 0.1958 0.036 Uiso 1 1 d R . .
H2SC H 0.3201 0.1848 0.1729 0.036 Uiso 1 1 d R . .
C1S C 0.1152(3) 0.3798(4) 0.15206(15) 0.0219(7) Uani 1 1 d . . .
H1SA H 0.0331 0.4127 0.1554 0.033 Uiso 1 1 d R . .
H1SB H 0.1199 0.3008 0.1163 0.033 Uiso 1 1 d R . .
H1SC H 0.1632 0.4723 0.1418 0.033 Uiso 1 1 d R . .

loop_
_atom_site_aniso_label
_atom_site_aniso_U_11
_atom_site_aniso_U_22
_atom_site_aniso_U_33
_atom_site_aniso_U_23
_atom_site_aniso_U_13
_atom_site_aniso_U_12
Pd1 0.01335(17) 0.01395(16) 0.01364(16) -0.00015(8) 0.00092(11) -0.00032(8)
Cl1 0.0194(4) 0.0158(4) 0.0267(4) 0.0004(3) -0.0003(3) -0.0016(3)
S1 0.0131(4) 0.0168(4) 0.0168(4) 0.0002(3) 0.0000(3) -0.0010(3)
S2 0.0177(4) 0.0170(4) 0.0207(4) 0.0021(3) -0.0017(3) -0.0004(3)
N1 0.0204(13) 0.0157(13) 0.0161(13) 0.0020(10) 0.0014(10) -0.0014(11)
C2 0.0164(15) 0.0242(17) 0.0185(16) 0.0014(13) 0.0015(13) 0.0031(13)
C3 0.0131(14) 0.0227(16) 0.0184(15) 0.0045(13) -0.0009(12) -0.0008(12)
N4 0.0147(12) 0.0167(13) 0.0172(13) 0.0018(11) -0.0007(10) -0.0019(10)
C5 0.0146(14) 0.0203(16) 0.0098(13) -0.0025(11) 0.0046(11) -0.0016(12)
C6 0.0121(14) 0.0198(15) 0.0106(13) -0.0042(11) 0.0025(11) -0.0004(12)
C7 0.0149(14) 0.0137(14) 0.0125(13) -0.0015(11) 0.0034(11) 0.0009(12)
C8 0.0148(15) 0.0174(15) 0.0158(15) 0.0003(12) 0.0035(12) 0.0029(12)
C9 0.0168(16) 0.0170(16) 0.0172(16) -0.0032(12) 0.0040(13) -0.0027(12)
C10 0.0141(14) 0.0210(16) 0.0119(14) -0.0029(12) -0.0008(11) 0.0010(12)
C11 0.0123(14) 0.0182(15) 0.0103(13) -0.0029(11) 0.0029(11) 0.0015(12)
C12 0.0156(15) 0.0201(16) 0.0131(14) -0.0013(12) 0.0056(12) -0.0004(13)
N13 0.0169(13) 0.0149(12) 0.0150(12) 0.0020(10) -0.0017(10) 0.0014(11)
C14 0.0190(16) 0.0233(17) 0.0167(15) 0.0057(13) 0.0003(12) 0.0020(14)
C15 0.0145(14) 0.0187(16) 0.0184(15) 0.0032(12) -0.0037(12) 0.0024(12)
C16 0.040(2) 0.0194(17) 0.0225(17) -0.0017(14) -0.0052(15) 0.0016(15)
S1S 0.0182(4) 0.0170(4) 0.0116(4) 0.0008(3) 0.0000(3) -0.0015(3)
O1S 0.0176(11) 0.0262(12) 0.0172(11) -0.0076(9) 0.0006(9) -0.0001(9)
C2S 0.0199(18) 0.0302(19) 0.0211(18) -0.0028(13) -0.0005(14) 0.0064(13)
C1S 0.0232(16) 0.0289(18) 0.0132(14) 0.0000(13) -0.0015(12) 0.0025(14)

loop_
_atom_type_symbol
_atom_type_description
_atom_type_scat_dispersion_real
_atom_type_scat_dispersion_imag
_atom_type_scat_source
C C 0.0033 0.0016 'International Tables Vol C Tables 4.2.6.8 and 6.1.1.4'
H H 0.0000 0.0000 'International Tables Vol C Tables 4.2.6.8 and 6.1.1.4'
N N 0.0061 0.0033 'International Tables Vol C Tables 4.2.6.8 and 6.1.1.4'
O O 0.0106 0.0060 'International Tables Vol C Tables 4.2.6.8 and 6.1.1.4'
S S 0.1246 0.1234 'International Tables Vol C Tables 4.2.6.8 and 6.1.1.4'
Cl Cl 0.1484 0.1585 'International Tables Vol C Tables 4.2.6.8 and 6.1.1.4'
Pd Pd -0.9988 1.0072 'International Tables Vol C Tables 4.2.6.8 and 6.1.1.4'

loop_
_geom_angle_atom_site_label_1
_geom_angle_atom_site_label_2
_geom_angle_atom_site_label_3
_geom_angle
_geom_angle_site_symmetry_1
_geom_angle_site_symmetry_3
_geom_angle_publ_flag
C7 Pd1 S1 85.71(9) . . ?
C7 Pd1 S2 85.07(9) . . ?
S1 Pd1 S2 170.59(3) . . ?
C7 Pd1 Cl1 177.75(9) . . ?
S1 Pd1 Cl1 92.10(3) . . ?
S2 Pd1 Cl1 97.15(3) . . ?
C5 S1 Pd1 99.32(11) . . ?
C12 S2 Pd1 99.79(11) . . ?
C16 N1 C2 112.0(3) . . ?
C16 N1 C15 112.0(2) . 3_666 ?
C2 N1 C15 112.7(2) . 3_666 ?
N1 C2 C3 109.8(2) . . ?
N1 C2 H2A 109.7 . . ?
C3 C2 H2A 109.7 . . ?
N1 C2 H2B 109.7 . . ?
C3 C2 H2B 109.7 . . ?
H2A C2 H2B 108.2 . . ?
N4 C3 C2 108.5(3) . . ?
N4 C3 H3A 110.0 . . ?
C2 C3 H3A 110.0 . . ?
N4 C3 H3B 110.0 . . ?
C2 C3 H3B 110.0 . . ?
H3A C3 H3B 108.4 . . ?
C5 N4 C3 124.6(3) . . ?
C5 N4 H4A 117.7 . . ?
C3 N4 H4A 117.7 . . ?
N4 C5 C6 121.1(3) . . ?
N4 C5 S1 120.6(2) . . ?
C6 C5 S1 118.3(2) . . ?
C8 C6 C7 120.9(3) . . ?
C8 C6 C5 123.2(3) . . ?
C7 C6 C5 115.9(3) . . ?
C11 C7 C6 117.6(3) . . ?
C11 C7 Pd1 121.6(2) . . ?
C6 C7 Pd1 120.7(2) . . ?
C9 C8 C6 120.3(3) . . ?
C9 C8 H8A 119.8 . . ?
C6 C8 H8A 119.8 . . ?
C8 C9 C10 120.1(3) . . ?
C8 C9 H9A 120.0 . . ?
C10 C9 H9A 120.0 . . ?
C9 C10 C11 119.9(3) . . ?
C9 C10 H10A 120.0 . . ?
C11 C10 H10A 120.0 . . ?
C10 C11 C7 121.1(3) . . ?
C10 C11 C12 122.9(3) . . ?
C7 C11 C12 115.9(3) . . ?
N13 C12 C11 119.9(3) . . ?
N13 C12 S2 122.6(3) . . ?
C11 C12 S2 117.4(2) . . ?
C12 N13 C14 126.4(3) . . ?
C12 N13 H13A 116.8 . . ?
C14 N13 H13A 116.8 . . ?
N13 C14 C15 109.6(2) . . ?
N13 C14 H14A 109.8 . . ?
C15 C14 H14A 109.8 . . ?
N13 C14 H14B 109.8 . . ?
C15 C14 H14B 109.8 . . ?
H14A C14 H14B 108.2 . . ?
N1 C15 C14 112.1(3) 3_666 . ?
N1 C15 H15A 109.2 3_666 . ?
C14 C15 H15A 109.2 . . ?
N1 C15 H15B 109.2 3_666 . ?
C14 C15 H15B 109.2 . . ?
H15A C15 H15B 107.9 . . ?
N1 C16 H16A 109.5 . . ?
N1 C16 H16B 109.5 . . ?
H16A C16 H16B 109.5 . . ?
N1 C16 H16C 109.5 . . ?
H16A C16 H16C 109.5 . . ?
H16B C16 H16C 109.5 . . ?
O1S S1S C1S 105.95(15) . . ?
O1S S1S C2S 106.59(15) . . ?
C1S S1S C2S 98.75(16) . . ?
S1S C2S H2SA 109.5 . . ?
S1S C2S H2SB 109.5 . . ?
H2SA C2S H2SB 109.5 . . ?
S1S C2S H2SC 109.5 . . ?
H2SA C2S H2SC 109.5 . . ?
H2SB C2S H2SC 109.5 . . ?
S1S C1S H1SA 109.5 . . ?
S1S C1S H1SB 109.5 . . ?
H1SA C1S H1SB 109.5 . . ?
S1S C1S H1SC 109.5 . . ?
H1SA C1S H1SC 109.5 . . ?
H1SB C1S H1SC 109.5 . . ?

loop_
_geom_bond_atom_site_label_1
_geom_bond_atom_site_label_2
_geom_bond_distance
_geom_bond_site_symmetry_2
_geom_bond_publ_flag
Pd1 C7 1.955(3) . ?
Pd1 S1 2.2928(8) . ?
Pd1 S2 2.3048(8) . ?
Pd1 Cl1 2.3988(8) . ?
S1 C5 1.706(3) . ?
S2 C12 1.709(3) . ?
N1 C16 1.453(4) . ?
N1 C2 1.461(4) . ?
N1 C15 1.473(4) 3_666 ?
C2 C3 1.519(5) . ?
C2 H2A 0.9900 . ?
C2 H2B 0.9900 . ?
C3 N4 1.461(4) . ?
C3 H3A 0.9900 . ?
C3 H3B 0.9900 . ?
N4 C5 1.314(4) . ?
N4 H4A 0.8800 . ?
C5 C6 1.465(4) . ?
C6 C8 1.400(4) . ?
C6 C7 1.412(4) . ?
C7 C11 1.404(4) . ?
C8 C9 1.374(5) . ?
C8 H8A 0.9500 . ?
C9 C10 1.394(4) . ?
C9 H9A 0.9500 . ?
C10 C11 1.400(4) . ?
C10 H10A 0.9500 . ?
C11 C12 1.478(4) . ?
C12 N13 1.311(4) . ?
N13 C14 1.471(4) . ?
N13 H13A 0.8800 . ?
C14 C15 1.521(4) . ?
C14 H14A 0.9900 . ?
C14 H14B 0.9900 . ?
C15 N1 1.473(4) 3_666 ?
C15 H15A 0.9900 . ?
C15 H15B 0.9900 . ?
C16 H16A 0.9800 . ?
C16 H16B 0.9800 . ?
C16 H16C 0.9800 . ?
S1S O1S 1.509(2) . ?
S1S C1S 1.776(3) . ?
S1S C2S 1.792(4) . ?
C2S H2SA 0.9800 . ?
C2S H2SB 0.9800 . ?
C2S H2SC 0.9800 . ?
C1S H1SA 0.9800 . ?
C1S H1SB 0.9800 . ?
C1S H1SC 0.9800 . ?

loop_
_geom_hbond_atom_site_label_D
_geom_hbond_atom_site_label_H
_geom_hbond_atom_site_label_A
_geom_hbond_distance_DH
_geom_hbond_distance_HA
_geom_hbond_distance_DA
_geom_hbond_angle_DHA
_geom_hbond_site_symmetry_A
N4 H4A Cl1 0.88 2.84 3.414(3) 124.2 1_565
N13 H13A O1S 0.88 2.04 2.870(3) 157.1 3_666

loop_
_geom_torsion_atom_site_label_1
_geom_torsion_atom_site_label_2
_geom_torsion_atom_site_label_3
_geom_torsion_atom_site_label_4
_geom_torsion
_geom_torsion_site_symmetry_1
_geom_torsion_site_symmetry_2
_geom_torsion_site_symmetry_3
_geom_torsion_site_symmetry_4
_geom_torsion_publ_flag
C7 Pd1 S1 C5 1.96(12) . . . . ?
Cl1 Pd1 S1 C5 -178.51(10) . . . . ?
C7 Pd1 S2 C12 2.66(12) . . . . ?
Cl1 Pd1 S2 C12 -176.94(10) . . . . ?
C16 N1 C2 C3 -151.0(3) . . . . ?
C15 N1 C2 C3 81.6(3) 3_666 . . . ?
N1 C2 C3 N4 59.6(3) . . . . ?
C2 C3 N4 C5 167.7(3) . . . . ?
C3 N4 C5 C6 178.5(2) . . . . ?
C3 N4 C5 S1 -1.5(4) . . . . ?
Pd1 S1 C5 N4 178.3(2) . . . . ?
Pd1 S1 C5 C6 -1.6(2) . . . . ?
N4 C5 C6 C8 -1.0(4) . . . . ?
S1 C5 C6 C8 179.0(2) . . . . ?
N4 C5 C6 C7 -179.8(3) . . . . ?
S1 C5 C6 C7 0.1(3) . . . . ?
C8 C6 C7 C11 0.5(4) . . . . ?
C5 C6 C7 C11 179.3(2) . . . . ?
C8 C6 C7 Pd1 -176.9(2) . . . . ?
C5 C6 C7 Pd1 2.0(3) . . . . ?
S1 Pd1 C7 C11 -179.7(2) . . . . ?
S2 Pd1 C7 C11 -1.5(2) . . . . ?
S1 Pd1 C7 C6 -2.4(2) . . . . ?
S2 Pd1 C7 C6 175.7(2) . . . . ?
C7 C6 C8 C9 -0.2(4) . . . . ?
C5 C6 C8 C9 -178.9(3) . . . . ?
C6 C8 C9 C10 0.5(4) . . . . ?
C8 C9 C10 C11 -1.2(4) . . . . ?
C9 C10 C11 C7 1.5(4) . . . . ?
C9 C10 C11 C12 178.1(3) . . . . ?
C6 C7 C11 C10 -1.1(4) . . . . ?
Pd1 C7 C11 C10 176.2(2) . . . . ?
C6 C7 C11 C12 -177.9(2) . . . . ?
Pd1 C7 C11 C12 -0.6(3) . . . . ?
C10 C11 C12 N13 6.7(4) . . . . ?
C7 C11 C12 N13 -176.6(2) . . . . ?
C10 C11 C12 S2 -173.4(2) . . . . ?
C7 C11 C12 S2 3.3(3) . . . . ?
Pd1 S2 C12 N13 176.1(2) . . . . ?
Pd1 S2 C12 C11 -3.8(2) . . . . ?
C11 C12 N13 C14 -173.7(2) . . . . ?
S2 C12 N13 C14 6.4(4) . . . . ?
C12 N13 C14 C15 117.0(3) . . . . ?
N13 C14 C15 N1 -67.2(3) . . . 3_666 ?
